data_7228326
loop_
_publ_author_name
'Kowalkowska, Daria'
'Do\/l\;ega, Anna'
'Nedelko, Natalia'
'Hnatejko, Zbigniew'
'Ponikiewski, \/Lukasz'
'Matracka, Alicja'
'\'Slawska-Waniewska, Anna'
'Str\;agowska, Alicja'
'S\/lowy, Klaudia'
'Gazda, Maria'
'Pladzyk, Agnieszka'

_publ_section_title
;
 Structural, spectral and magnetic properties of Ni(II), Co(II) and Cd(II)
 compounds with imidazole derivatives and silanethiolate ligands
;
_journal_name_full CrystEngComm
_journal_paper_doi 10.1039/C7CE00555E
_journal_year 2017
_chemical_formula_sum 'C30 H62 Co N3 O6 S2 Si2'
_chemical_formula_weight 740.05
_space_group_IT_number 14
_symmetry_cell_setting monoclinic
_symmetry_Int_Tables_number 14
_symmetry_space_group_name_Hall '-P 2yab'
_symmetry_space_group_name_H-M 'P 1 21/a 1'
_atom_sites_solution_hydrogens mixed
_audit_creation_date 2017-01-23T03:00:03-00:00
_audit_creation_method 'WinGX routine CIF_UPDATE'
_audit_update_record
;
2017-03-15 deposited with the CCDC.
2017-05-26 downloaded from the CCDC.
;
_cell_angle_alpha 90
_cell_angle_beta 103.94(2)
_cell_angle_gamma 90
_cell_formula_units_Z 4
_cell_length_a 9.592(3)
_cell_length_b 33.010(8)
_cell_length_c 14.296(4)
_cell_measurement_reflns_used 698
_cell_measurement_temperature 120(2)
_cell_measurement_theta_max 14.72
_cell_measurement_theta_min 3.29
_cell_volume 4393(2)
_computing_cell_refinement 'STOE X-AREA'
_computing_data_collection 'STOE X-AREA'
_computing_data_reduction 'STOE X-RED'
_computing_structure_refinement 'SHELXL-2014/7 (Sheldrick, 2014)'
_diffrn_ambient_temperature 120(2)
_diffrn_detector 'image plate (34 cm diameter)'
_diffrn_detector_area_resol_mean 6.67
_diffrn_detector_type STOE
_diffrn_measured_fraction_theta_full 0.982
_diffrn_measured_fraction_theta_max 0.984
_diffrn_measurement_device '2-circle goniometer'
_diffrn_measurement_device_type 'STOE IPDS 2T'
_diffrn_measurement_method 'rotation method'
_diffrn_radiation_monochromator 'parabolic x-ray mirror'
_diffrn_radiation_type MoK\a
_diffrn_radiation_wavelength 0.71073
_diffrn_reflns_av_R_equivalents 0.0862
_diffrn_reflns_av_unetI/netI 0.1269
_diffrn_reflns_Laue_measured_fraction_full 0.982
_diffrn_reflns_Laue_measured_fraction_max 0.984
_diffrn_reflns_limit_h_max 11
_diffrn_reflns_limit_h_min -9
_diffrn_reflns_limit_k_max 40
_diffrn_reflns_limit_k_min -36
_diffrn_reflns_limit_l_max 17
_diffrn_reflns_limit_l_min -17
_diffrn_reflns_number 21322
_diffrn_reflns_point_group_measured_fraction_full 0.982
_diffrn_reflns_point_group_measured_fraction_max 0.984
_diffrn_reflns_theta_full 25.242
_diffrn_reflns_theta_max 26
_diffrn_reflns_theta_min 3
_diffrn_source 'GeniX Mo, 0.05 x 0.05 mm2 microfocus'
_exptl_absorpt_coefficient_mu 0.576
_exptl_absorpt_correction_T_max 0.9912
_exptl_absorpt_correction_T_min 0.9403
_exptl_absorpt_correction_type integration
_exptl_absorpt_process_details '(HABITUS; Herrendorf, 1997)'
_exptl_crystal_colour blue
_exptl_crystal_density_diffrn 1.119
_exptl_crystal_description needle
_exptl_crystal_F_000 1592
_exptl_crystal_size_max 0.379
_exptl_crystal_size_mid 0.154
_exptl_crystal_size_min 0.041
_refine_diff_density_max 1.248
_refine_diff_density_min -0.517
_refine_diff_density_rms 0.081
_refine_ls_extinction_method none
_refine_ls_goodness_of_fit_ref 0.955
_refine_ls_hydrogen_treatment mixed
_refine_ls_matrix_type full
_refine_ls_number_parameters 476
_refine_ls_number_reflns 8488
_refine_ls_number_restraints 18
_refine_ls_restrained_S_all 0.955
_refine_ls_R_factor_all 0.1354
_refine_ls_R_factor_gt 0.0618
_refine_ls_shift/su_max 0.001
_refine_ls_shift/su_mean 0
_refine_ls_structure_factor_coef Fsqd
_refine_ls_weighting_details 'w=1/[\s^2^(Fo^2^)+(0.0704P)^2^] where P=(Fo^2^+2Fc^2^)/3'
_refine_ls_weighting_scheme calc
_refine_ls_wR_factor_gt 0.1281
_refine_ls_wR_factor_ref 0.157
_reflns_Friedel_coverage 0
_reflns_number_gt 4482
_reflns_number_total 8488
_reflns_threshold_expression 'I > 2\s(I)'
_cod_data_source_file c7ce00555e2.cif
_cod_data_source_block aplado_15_sq
_cod_original_sg_symbol_H-M 'P 21/a'
_cod_database_code 7228326

loop_
_symmetry_equiv_pos_as_xyz
'x, y, z'
'-x+1/2, y+1/2, -z'
'-x, -y, -z'
'x-1/2, -y-1/2, z'

loop_
_atom_site_label
_atom_site_type_symbol
_atom_site_fract_x
_atom_site_fract_y
_atom_site_fract_z
_atom_site_U_iso_or_equiv
_atom_site_adp_type
_atom_site_occupancy
_atom_site_site_symmetry_order
_atom_site_calc_flag
_atom_site_refinement_flags_posn
_atom_site_refinement_flags_adp
_atom_site_refinement_flags_occupancy
_atom_site_disorder_assembly
_atom_site_disorder_group
Co1 Co 0.67944(7) 0.83674(2) 0.33255(4) 0.02624(17) Uani 1 1 d . . . . .
S2 S 0.68527(13) 0.83748(4) 0.17237(8) 0.0333(3) Uani 1 1 d . . . . .
S1 S 0.85707(13) 0.86869(4) 0.44374(8) 0.0335(3) Uani 1 1 d . . . . .
Si1 Si 0.78662(14) 0.87177(4) 0.57033(9) 0.0290(3) Uani 1 1 d . . . . .
Si5 Si 0.62496(15) 0.89562(5) 0.12155(9) 0.0329(3) Uani 1 1 d . . . . .
O2 O 0.8759(4) 0.90438(11) 0.6458(2) 0.0329(8) Uani 1 1 d . . . . .
O1 O 0.6149(3) 0.88241(11) 0.5415(2) 0.0356(8) Uani 1 1 d . . . . .
O4 O 0.5613(4) 0.91902(10) 0.2024(2) 0.0357(8) Uani 1 1 d . . . . .
O3 O 0.7964(4) 0.82954(11) 0.6300(2) 0.0429(9) Uani 1 1 d . . . . .
O5 O 0.5194(5) 0.89607(13) 0.0157(3) 0.0547(11) Uani 1 1 d . . . . .
O6 O 0.7614(5) 0.92323(15) 0.1090(3) 0.0639(13) Uani 1 1 d . . . . .
N2 N 0.6031(4) 0.71304(13) 0.3193(3) 0.0313(9) Uani 1 1 d . . . . .
N1 N 0.6555(4) 0.77704(13) 0.3554(3) 0.0311(9) Uani 1 1 d . . . . .
C25 C 0.6384(5) 0.74837(15) 0.2878(3) 0.0313(11) Uani 1 1 d . . . . .
H25 H 0.6499 0.7527 0.2258 0.038 Uiso 1 1 calc R U . . .
C6 C 0.9456(7) 0.96466(19) 0.7354(4) 0.0504(15) Uani 1 1 d . . . . .
H6A H 0.8573 0.9643 0.7558 0.076 Uiso 1 1 calc R U . . .
H6B H 0.9772 0.9921 0.7328 0.076 Uiso 1 1 calc R U . . .
H6C H 1.0174 0.9496 0.7804 0.076 Uiso 1 1 calc R U . . .
C5 C 0.9217(6) 0.94553(17) 0.6358(3) 0.0383(13) Uani 1 1 d . . . . .
C26 C 0.6279(6) 0.75778(17) 0.4341(4) 0.0413(13) Uani 1 1 d . . . . .
H26 H 0.6304 0.77 0.4932 0.05 Uiso 1 1 calc R U . . .
C17 C 0.3898(6) 0.87411(18) -0.0315(3) 0.0411(13) Uani 1 1 d . . . . .
C1 C 0.5110(6) 0.8860(2) 0.6008(4) 0.0504(16) Uani 1 1 d . . . . .
C7 C 0.8080(8) 0.96905(19) 0.5644(4) 0.0560(17) Uani 1 1 d . . . . .
H7A H 0.7927 0.9567 0.5019 0.084 Uiso 1 1 calc R U . . .
H7B H 0.8394 0.9965 0.5611 0.084 Uiso 1 1 calc R U . . .
H7C H 0.7198 0.9688 0.585 0.084 Uiso 1 1 calc R U . . .
C8 C 1.0624(8) 0.9437(2) 0.6056(5) 0.067(2) Uani 1 1 d . . . . .
H8A H 1.1339 0.9308 0.6552 0.1 Uiso 1 1 calc R U . . .
H8B H 1.0932 0.9707 0.5955 0.1 Uiso 1 1 calc R U . . .
H8C H 1.0493 0.9285 0.5468 0.1 Uiso 1 1 calc R U . . .
C18 C 0.3006(7) 0.9037(2) -0.1013(4) 0.0582(17) Uani 1 1 d . . . . .
H18A H 0.2688 0.9252 -0.0662 0.087 Uiso 1 1 calc R U . . .
H18B H 0.2187 0.89 -0.1404 0.087 Uiso 1 1 calc R U . . .
H18C H 0.3575 0.9148 -0.1419 0.087 Uiso 1 1 calc R U . . .
C19 C 0.3115(7) 0.8611(3) 0.0425(5) 0.075(2) Uani 1 1 d . . . . .
H19A H 0.3702 0.8426 0.0868 0.112 Uiso 1 1 calc R U . . .
H19B H 0.2232 0.8481 0.0111 0.112 Uiso 1 1 calc R U . . .
H19C H 0.291 0.8845 0.0771 0.112 Uiso 1 1 calc R U . . .
C2 C 0.4422(8) 0.8454(2) 0.6023(5) 0.071(2) Uani 1 1 d . . . . .
H2A H 0.3991 0.837 0.5375 0.106 Uiso 1 1 calc R U . . .
H2B H 0.3697 0.8471 0.6382 0.106 Uiso 1 1 calc R U . . .
H2C H 0.5138 0.826 0.6323 0.106 Uiso 1 1 calc R U . . .
C13 C 0.5330(6) 0.96140(16) 0.2165(4) 0.0397(12) Uani 1 1 d . . . . .
C30 C 0.7167(5) 0.64678(16) 0.3090(3) 0.0333(11) Uani 1 1 d . . . . .
H30A H 0.7075 0.6222 0.2709 0.04 Uiso 1 1 calc R U . . .
H30B H 0.7147 0.6393 0.3742 0.04 Uiso 1 1 calc R U . . .
C29 C 0.5905(5) 0.67435(15) 0.2677(4) 0.0369(12) Uani 1 1 d . . . . .
H29A H 0.5859 0.6794 0.2001 0.044 Uiso 1 1 calc R U . . .
H29B H 0.5022 0.661 0.272 0.044 Uiso 1 1 calc R U . . .
C21 C 0.8560(6) 0.92361(19) 0.0496(4) 0.0453(14) Uani 1 1 d . . . . .
C27 C 0.5967(7) 0.71878(18) 0.4131(4) 0.0457(14) Uani 1 1 d . . . . .
H27 H 0.5749 0.6993 0.4543 0.055 Uiso 1 1 calc R U . . .
C3 C 0.5837(7) 0.8998(2) 0.7032(4) 0.0613(19) Uani 1 1 d . . . . .
H3A H 0.653 0.8799 0.7334 0.092 Uiso 1 1 calc R U . . .
H3B H 0.5127 0.903 0.7398 0.092 Uiso 1 1 calc R U . . .
H3C H 0.6312 0.9253 0.7004 0.092 Uiso 1 1 calc R U . . .
C20 C 0.4369(9) 0.8397(2) -0.0820(4) 0.071(2) Uani 1 1 d . . . . .
H20A H 0.4976 0.8494 -0.1217 0.107 Uiso 1 1 calc R U . . .
H20B H 0.3544 0.8265 -0.1217 0.107 Uiso 1 1 calc R U . . .
H20C H 0.4894 0.8208 -0.0356 0.107 Uiso 1 1 calc R U . . .
C4 C 0.4074(7) 0.9187(3) 0.5517(5) 0.073(2) Uani 1 1 d . . . . .
H4A H 0.4596 0.9433 0.5481 0.109 Uiso 1 1 calc R U . . .
H4B H 0.3371 0.9235 0.5881 0.109 Uiso 1 1 calc R U . . .
H4C H 0.3602 0.91 0.4878 0.109 Uiso 1 1 calc R U . . .
C9 C 0.9151(8) 0.8096(2) 0.6959(4) 0.0559(17) Uani 1 1 d . . . . .
C16A C 0.4827(18) 0.9839(4) 0.1206(9) 0.071(4) Uani 0.710(14) 1 d . . P A 2
H16A H 0.5576 0.9835 0.0865 0.107 Uiso 0.710(14) 1 calc R U P A 2
H16B H 0.4603 1.0115 0.1327 0.107 Uiso 0.710(14) 1 calc R U P A 2
H16C H 0.3986 0.9709 0.0823 0.107 Uiso 0.710(14) 1 calc R U P A 2
C10 C 0.9196(10) 0.8265(3) 0.7965(4) 0.085(3) Uani 1 1 d . . . . .
H10A H 0.9339 0.8553 0.7966 0.127 Uiso 1 1 calc R U . . .
H10B H 0.9973 0.8141 0.8428 0.127 Uiso 1 1 calc R U . . .
H10C H 0.8305 0.8207 0.8131 0.127 Uiso 1 1 calc R U . . .
C11 C 1.0573(9) 0.8188(3) 0.6731(5) 0.089(3) Uani 1 1 d . . . . .
H11A H 1.0547 0.8102 0.6085 0.134 Uiso 1 1 calc R U . . .
H11B H 1.1325 0.8046 0.7175 0.134 Uiso 1 1 calc R U . . .
H11C H 1.0753 0.8474 0.6787 0.134 Uiso 1 1 calc R U . . .
C24A C 1.0017(11) 0.9391(4) 0.0973(7) 0.052(3) Uani 0.611(13) 1 d . . P B 3
C15A C 0.6808(10) 0.9790(3) 0.2692(6) 0.056(3) Uani 0.710(14) 1 d . . P A 2
H15A H 0.7257 0.9612 0.3208 0.084 Uiso 0.710(14) 1 calc R U P A 2
H15B H 0.6674 1.0052 0.2949 0.084 Uiso 0.710(14) 1 calc R U P A 2
H15C H 0.7407 0.9815 0.2246 0.084 Uiso 0.710(14) 1 calc R U P A 2
C12 C 0.8801(15) 0.7654(2) 0.6904(9) 0.165(7) Uani 1 1 d . . . . .
H12A H 0.7909 0.7611 0.7081 0.248 Uiso 1 1 calc R U . . .
H12B H 0.9552 0.7508 0.7338 0.248 Uiso 1 1 calc R U . . .
H12C H 0.8718 0.7559 0.6258 0.248 Uiso 1 1 calc R U . . .
C23A C 0.7848(13) 0.9510(4) -0.0343(7) 0.062(4) Uani 0.611(13) 1 d . . P B 3
H23A H 0.6959 0.9391 -0.0686 0.093 Uiso 0.611(13) 1 calc R U P B 3
H23B H 0.8475 0.9542 -0.077 0.093 Uiso 0.611(13) 1 calc R U P B 3
H23C H 0.7663 0.9771 -0.0099 0.093 Uiso 0.611(13) 1 calc R U P B 3
N3 N 0.4848(4) 0.86023(12) 0.3385(3) 0.0261(9) Uani 1 1 d . . . . .
H3D H 0.489(6) 0.8683(16) 0.390(4) 0.031 Uiso 1 1 d . U . . .
H3E H 0.471(5) 0.8835(16) 0.301(3) 0.031 Uiso 1 1 d . U . . .
C31 C 0.8595(5) 0.66668(16) 0.3101(3) 0.0301(10) Uani 1 1 d . . . . .
H31A H 0.8559 0.6773 0.2462 0.036 Uiso 1 1 calc R U . . .
H31B H 0.8727 0.6895 0.3542 0.036 Uiso 1 1 calc R U . . .
C22A C 0.8836(16) 0.8804(4) 0.0149(10) 0.059(4) Uani 0.611(13) 1 d . U P B 3
H22A H 0.9383 0.8651 0.0683 0.089 Uiso 0.611(13) 1 calc R U P B 3
H22B H 0.9362 0.8823 -0.0342 0.089 Uiso 0.611(13) 1 calc R U P B 3
H22C H 0.7934 0.8671 -0.0108 0.089 Uiso 0.611(13) 1 calc R U P B 3
C14A C 0.4313(17) 0.9635(3) 0.2785(12) 0.085(5) Uani 0.710(14) 1 d . U P A 2
H14A H 0.342 0.9513 0.246 0.128 Uiso 0.710(14) 1 calc R U P A 2
H14B H 0.4152 0.9913 0.2924 0.128 Uiso 0.710(14) 1 calc R U P A 2
H14C H 0.4703 0.9493 0.3376 0.128 Uiso 0.710(14) 1 calc R U P A 2
C23B C 0.8876(15) 0.9679(5) 0.0269(10) 0.044(5) Uani 0.389(13) 1 d . . P B 4
H23D H 0.8072 0.9787 -0.02 0.067 Uiso 0.389(13) 1 calc R U P B 4
H23E H 0.9718 0.9688 0.0019 0.067 Uiso 0.389(13) 1 calc R U P B 4
H23F H 0.9032 0.9837 0.0848 0.067 Uiso 0.389(13) 1 calc R U P B 4
C14B C 0.365(3) 0.9587(8) 0.204(2) 0.058(8) Uani 0.290(14) 1 d . U P A 1
H14D H 0.3204 0.9516 0.1385 0.087 Uiso 0.290(14) 1 calc R U P A 1
H14E H 0.3298 0.9845 0.2188 0.087 Uiso 0.290(14) 1 calc R U P A 1
H14F H 0.3442 0.9385 0.2466 0.087 Uiso 0.290(14) 1 calc R U P A 1
C15B C 0.595(3) 0.9742(7) 0.3245(16) 0.063(9) Uani 0.290(14) 1 d . U P A 1
H15D H 0.5787 0.9528 0.3662 0.095 Uiso 0.290(14) 1 calc R U P A 1
H15E H 0.5478 0.9984 0.3378 0.095 Uiso 0.290(14) 1 calc R U P A 1
H15F H 0.6962 0.9791 0.3354 0.095 Uiso 0.290(14) 1 calc R U P A 1
C16B C 0.563(4) 0.9895(9) 0.148(2) 0.055(8) Uani 0.290(14) 1 d . . P A 1
H16D H 0.6638 0.9885 0.1494 0.082 Uiso 0.290(14) 1 calc R U P A 1
H16E H 0.5387 1.0164 0.1642 0.082 Uiso 0.290(14) 1 calc R U P A 1
H16F H 0.508 0.9826 0.0848 0.082 Uiso 0.290(14) 1 calc R U P A 1
C22B C 0.825(3) 0.8973(10) -0.0308(16) 0.103(12) Uani 0.389(13) 1 d . U P B 4
H22D H 0.7448 0.8803 -0.0275 0.154 Uiso 0.389(13) 1 calc R U P B 4
H22E H 0.9072 0.8807 -0.0304 0.154 Uiso 0.389(13) 1 calc R U P B 4
H22F H 0.8013 0.913 -0.089 0.154 Uiso 0.389(13) 1 calc R U P B 4
C24B C 0.998(3) 0.9136(10) 0.133(2) 0.108(9) Uiso 0.389(13) 1 d . . P B 4

loop_
_atom_site_aniso_label
_atom_site_aniso_U_11
_atom_site_aniso_U_22
_atom_site_aniso_U_33
_atom_site_aniso_U_23
_atom_site_aniso_U_13
_atom_site_aniso_U_12
Co1 0.0219(3) 0.0295(4) 0.0271(3) -0.0039(3) 0.0056(2) 0.0012(3)
S2 0.0321(6) 0.0410(7) 0.0278(5) -0.0064(5) 0.0091(5) 0.0043(6)
S1 0.0254(6) 0.0473(8) 0.0289(5) -0.0141(5) 0.0087(5) -0.0048(6)
Si1 0.0280(7) 0.0324(8) 0.0269(6) -0.0066(5) 0.0075(5) -0.0027(6)
Si5 0.0342(8) 0.0398(8) 0.0252(6) -0.0033(6) 0.0079(5) -0.0020(7)
O2 0.0340(19) 0.037(2) 0.0280(15) -0.0101(14) 0.0080(14) -0.0051(17)
O1 0.0236(17) 0.054(2) 0.0327(17) -0.0102(15) 0.0130(13) -0.0038(17)
O4 0.048(2) 0.031(2) 0.0343(17) 0.0031(14) 0.0208(16) 0.0040(18)
O3 0.052(2) 0.036(2) 0.0367(18) -0.0006(15) 0.0026(16) -0.0034(19)
O5 0.058(3) 0.055(3) 0.042(2) -0.0010(19) -0.0066(18) -0.006(2)
O6 0.066(3) 0.073(3) 0.067(3) -0.011(2) 0.045(2) -0.020(3)
N2 0.024(2) 0.028(2) 0.042(2) -0.0036(18) 0.0085(17) 0.0036(19)
N1 0.030(2) 0.032(2) 0.031(2) -0.0008(17) 0.0077(16) 0.0015(19)
C25 0.030(3) 0.031(3) 0.033(2) 0.004(2) 0.008(2) 0.005(2)
C6 0.056(4) 0.050(4) 0.046(3) -0.020(3) 0.014(3) -0.009(3)
C5 0.042(3) 0.037(3) 0.038(3) -0.012(2) 0.015(2) -0.014(3)
C26 0.055(4) 0.039(3) 0.035(3) -0.002(2) 0.022(2) 0.000(3)
C17 0.033(3) 0.053(4) 0.032(2) 0.000(2) -0.001(2) -0.008(3)
C1 0.038(3) 0.080(5) 0.040(3) -0.017(3) 0.022(2) -0.014(3)
C7 0.084(5) 0.039(3) 0.047(3) -0.001(3) 0.020(3) -0.005(4)
C8 0.065(4) 0.079(5) 0.068(4) -0.032(4) 0.039(3) -0.041(4)
C18 0.049(4) 0.073(5) 0.043(3) 0.011(3) -0.006(3) 0.004(4)
C19 0.043(4) 0.114(7) 0.065(4) 0.024(4) 0.007(3) -0.010(4)
C2 0.068(5) 0.096(6) 0.061(4) -0.016(4) 0.040(3) -0.036(4)
C13 0.043(3) 0.030(3) 0.047(3) 0.005(2) 0.013(2) 0.005(3)
C30 0.031(3) 0.029(3) 0.039(3) -0.004(2) 0.008(2) -0.002(2)
C29 0.024(2) 0.030(3) 0.054(3) -0.008(2) 0.005(2) -0.002(2)
C21 0.034(3) 0.053(4) 0.051(3) 0.006(3) 0.015(2) -0.001(3)
C27 0.061(4) 0.040(3) 0.044(3) 0.001(2) 0.028(3) 0.003(3)
C3 0.055(4) 0.096(6) 0.043(3) -0.027(3) 0.032(3) -0.017(4)
C20 0.092(6) 0.069(5) 0.043(3) -0.006(3) 0.001(3) 0.008(5)
C4 0.040(4) 0.119(7) 0.063(4) -0.039(4) 0.019(3) 0.012(4)
C9 0.074(5) 0.046(4) 0.040(3) 0.004(3) 0.000(3) 0.010(4)
C16A 0.093(11) 0.044(7) 0.063(7) 0.008(5) -0.009(7) 0.017(8)
C10 0.098(6) 0.113(7) 0.039(3) 0.012(4) 0.008(3) 0.003(6)
C11 0.076(5) 0.132(8) 0.053(4) 0.010(4) 0.002(4) 0.057(6)
C24A 0.039(6) 0.068(8) 0.053(6) 0.003(5) 0.022(4) -0.017(5)
C15A 0.060(6) 0.055(6) 0.046(5) -0.018(4) 0.000(4) -0.012(5)
C12 0.219(14) 0.036(5) 0.165(10) 0.016(5) -0.100(10) -0.001(6)
C23A 0.075(8) 0.070(8) 0.041(6) 0.032(5) 0.016(5) 0.004(7)
N3 0.028(2) 0.024(2) 0.0274(19) 0.0014(17) 0.0091(17) -0.0001(18)
C31 0.023(2) 0.032(3) 0.035(2) -0.002(2) 0.0066(19) -0.003(2)
C22A 0.071(9) 0.061(8) 0.066(9) 0.012(6) 0.055(7) 0.014(7)
C14A 0.115(12) 0.036(6) 0.134(12) -0.012(7) 0.089(10) 0.002(7)
C23B 0.028(8) 0.067(11) 0.041(8) 0.005(7) 0.013(6) 0.019(8)
C14B 0.043(13) 0.048(14) 0.097(18) 0.032(14) 0.046(13) 0.030(11)
C15B 0.080(19) 0.044(14) 0.063(14) -0.039(11) 0.010(13) -0.011(13)
C16B 0.08(2) 0.039(15) 0.055(17) 0.021(13) 0.044(16) 0.033(17)
C22B 0.12(2) 0.15(3) 0.056(14) -0.055(15) 0.065(15) -0.10(2)

loop_
_atom_type_symbol
_atom_type_description
_atom_type_scat_dispersion_real
_atom_type_scat_dispersion_imag
_atom_type_scat_source
C C 0.0033 0.0016 'International Tables Vol C Tables 4.2.6.8 and 6.1.1.4'
H H 0 0 'International Tables Vol C Tables 4.2.6.8 and 6.1.1.4'
Co Co 0.3494 0.9721 'International Tables Vol C Tables 4.2.6.8 and 6.1.1.4'
N N 0.0061 0.0033 'International Tables Vol C Tables 4.2.6.8 and 6.1.1.4'
O O 0.0106 0.006 'International Tables Vol C Tables 4.2.6.8 and 6.1.1.4'
S S 0.1246 0.1234 'International Tables Vol C Tables 4.2.6.8 and 6.1.1.4'
Si Si 0.0817 0.0704 'International Tables Vol C Tables 4.2.6.8 and 6.1.1.4'

loop_
_exptl_crystal_face_index_h
_exptl_crystal_face_index_k
_exptl_crystal_face_index_l
_exptl_crystal_face_perp_dist
0 -8 -9 0.022
-14 -11 3 0.127
-1 49 -8 0.021
0 -43 7 0.019
-18 27 5 0.12
22 -5 -11 0.247
1 45 -8 0.026
0 13 15 0.016

loop_
_geom_angle_atom_site_label_1
_geom_angle_atom_site_label_2
_geom_angle_atom_site_label_3
_geom_angle
_geom_angle_site_symmetry_1
N1 Co1 N3 102.89(17) .
N1 Co1 S1 115.61(12) .
N3 Co1 S1 109.34(12) .
N1 Co1 S2 101.64(11) .
N3 Co1 S2 106.18(12) .
S1 Co1 S2 119.55(6) .
Si5 S2 Co1 106.57(7) .
Si1 S1 Co1 106.45(7) .
O2 Si1 O3 105.48(18) .
O2 Si1 O1 111.38(19) .
O3 Si1 O1 104.1(2) .
O2 Si1 S1 112.48(14) .
O3 Si1 S1 115.12(16) .
O1 Si1 S1 108.00(13) .
O5 Si5 O4 114.0(2) .
O5 Si5 O6 103.3(2) .
O4 Si5 O6 105.1(2) .
O5 Si5 S2 113.35(18) .
O4 Si5 S2 108.04(14) .
O6 Si5 S2 112.8(2) .
C5 O2 Si1 133.2(3) .
C1 O1 Si1 131.1(3) .
C13 O4 Si5 132.3(3) .
C9 O3 Si1 131.9(4) .
C17 O5 Si5 134.9(4) .
C21 O6 Si5 136.9(4) .
C25 N2 C27 106.7(4) .
C25 N2 C29 126.4(4) .
C27 N2 C29 126.6(5) .
C25 N1 C26 104.6(4) .
C25 N1 Co1 125.0(3) .
C26 N1 Co1 129.5(3) .
N2 C25 N1 112.0(4) .
O2 C5 C8 107.7(5) .
O2 C5 C7 111.2(4) .
C8 C5 C7 112.0(5) .
O2 C5 C6 106.2(4) .
C8 C5 C6 109.8(5) .
C7 C5 C6 109.8(5) .
C27 C26 N1 109.7(4) .
O5 C17 C20 106.4(5) .
O5 C17 C19 109.4(4) .
C20 C17 C19 113.0(6) .
O5 C17 C18 105.6(5) .
C20 C17 C18 111.5(5) .
C19 C17 C18 110.6(5) .
O1 C1 C2 107.4(5) .
O1 C1 C4 104.5(5) .
C2 C1 C4 113.7(6) .
O1 C1 C3 111.2(4) .
C2 C1 C3 110.7(5) .
C4 C1 C3 109.1(5) .
C16B C13 O4 117.1(12) .
O4 C13 C14A 107.7(6) .
O4 C13 C16A 111.9(6) .
C14A C13 C16A 113.9(10) .
O4 C13 C15A 104.5(5) .
C14A C13 C15A 110.6(8) .
C16A C13 C15A 107.9(8) .
C16B C13 C15B 114.0(18) .
O4 C13 C15B 110.9(10) .
C16B C13 C14B 109.1(16) .
O4 C13 C14B 98.7(11) .
C15B C13 C14B 105.1(16) .
C29 C30 C31 112.3(4) .
N2 C29 C30 111.5(4) .
O6 C21 C22B 116.8(10) .
O6 C21 C24A 113.8(6) .
O6 C21 C23A 104.6(6) .
C24A C21 C23A 110.4(8) .
O6 C21 C23B 109.2(7) .
C22B C21 C23B 115.2(14) .
O6 C21 C22A 112.0(6) .
C24A C21 C22A 104.3(8) .
C23A C21 C22A 111.9(8) .
O6 C21 C24B 95.8(12) .
C22B C21 C24B 117(2) .
C23B C21 C24B 100.2(13) .
C26 C27 N2 107.0(5) .
O3 C9 C12 106.1(6) .
O3 C9 C11 112.2(5) .
C12 C9 C11 112.8(9) .
O3 C9 C10 106.6(6) .
C12 C9 C10 111.0(7) .
C11 C9 C10 107.9(6) .
C31 N3 Co1 117.0(3) 4_575
N3 C31 C30 114.7(4) 4_675

loop_
_geom_bond_atom_site_label_1
_geom_bond_atom_site_label_2
_geom_bond_distance
_geom_bond_site_symmetry_2
Co1 N1 2.020(4) .
Co1 N3 2.042(4) .
Co1 S1 2.2884(14) .
Co1 S2 2.3042(13) .
S2 Si5 2.084(2) .
S1 Si1 2.0813(17) .
Si1 O2 1.616(3) .
Si1 O3 1.625(4) .
Si1 O1 1.637(4) .
Si5 O5 1.605(4) .
Si5 O4 1.627(3) .
Si5 O6 1.640(5) .
O2 C5 1.445(6) .
O1 C1 1.461(6) .
O4 C13 1.448(6) .
O3 C9 1.448(7) .
O5 C17 1.457(7) .
O6 C21 1.385(7) .
N2 C25 1.323(6) .
N2 C27 1.370(6) .
N2 C29 1.465(6) .
N1 C25 1.334(6) .
N1 C26 1.374(6) .
C6 C5 1.523(7) .
C5 C8 1.515(8) .
C5 C7 1.516(8) .
C26 C27 1.339(8) .
C17 C20 1.475(9) .
C17 C19 1.500(8) .
C17 C18 1.508(8) .
C1 C2 1.498(9) .
C1 C4 1.519(10) .
C1 C3 1.531(7) .
C13 C16B 1.43(3) .
C13 C14A 1.469(12) .
C13 C16A 1.533(13) .
C13 C15A 1.549(10) .
C13 C15B 1.57(2) .
C13 C14B 1.58(2) .
C30 C29 1.516(7) .
C30 C31 1.516(7) .
C21 C22B 1.41(2) .
C21 C24A 1.490(11) .
C21 C23A 1.525(10) .
C21 C23B 1.543(17) .
C21 C22A 1.554(14) .
C21 C24B 1.61(3) .
C9 C12 1.496(10) .
C9 C11 1.508(11) .
C9 C10 1.534(9) .
N3 C31 1.470(6) 4_575
C31 N3 1.470(6) 4_675

loop_
_geom_hbond_atom_site_label_D
_geom_hbond_atom_site_label_H
_geom_hbond_atom_site_label_A
_geom_hbond_distance_DH
_geom_hbond_distance_HA
_geom_hbond_distance_DA
_geom_hbond_angle_DHA
N3 H3D O1 0.78(5) 2.26(5) 2.961(5) 151(5)
N3 H3E O4 0.93(5) 2.16(5) 2.963(5) 143(4)
